data_2103805
loop_
_publ_author_name
'Bowes, Katharine F.'
'Ferguson, George'
'Lough, Alan J.'
'Zakaria, Choudhury M.'
'Glidewell, Christopher'

_publ_section_title
;
 Phosphonoacetic acid as a building block in supramolecular chemistry:
 salts with organic polyamines
;
_journal_issue 1
_journal_name_full 'Acta Crystallographica Section B'
_journal_page_first 87
_journal_page_last 99
_journal_paper_doi 10.1107/S010876810201858X
_journal_volume 59
_journal_year 2003
_chemical_formula_moiety 'C10 H9 N2, C2 H4 O5 P'
_chemical_formula_sum 'C12 H13 N2 O5 P'
_chemical_formula_weight 296.21
_chemical_name_systematic
;
4,4'-Bipyridyl--phosphonoacetic acid (1/1)
;
_space_group_IT_number 14
_symmetry_cell_setting monoclinic
_symmetry_space_group_name_Hall '-P 2yn'
_symmetry_space_group_name_H-M 'P 1 21/n 1'
_atom_sites_solution_hydrogens geom
_atom_sites_solution_primary direct
_atom_sites_solution_secondary difmap
_cell_angle_alpha 90.00
_cell_angle_beta 95.7190(15)
_cell_angle_gamma 90.00
_cell_formula_units_Z 4
_cell_length_a 4.6225(2)
_cell_length_b 17.2421(6)
_cell_length_c 15.6529(7)
_cell_measurement_reflns_used 2390
_cell_measurement_temperature 150.0(10)
_cell_measurement_theta_max 27.48
_cell_measurement_theta_min 2.55
_cell_volume 1241.35(9)
_computing_cell_refinement 'DENZO-SMN (Otwinowski & Minor, 1997)'
_computing_data_collection 'Kappa-CCD server software (Nonius, 1997)'
_computing_data_reduction 'DENZO-SMN (Otwinowski & Minor, 1997)'
_computing_molecular_graphics 'PLATON (Spek, 2002)'
_computing_publication_material 'SHELXL-97 (Sheldrick, 1997a) and PRPKAPPA (Ferguson, 1999)'
_computing_structure_refinement 'SHELXL-97 (Sheldrick, 1997a)'
_computing_structure_solution 'SHELXS-97 (Sheldrick, 1997b)'
_diffrn_ambient_temperature 150.0(10)
_diffrn_measured_fraction_theta_full 0.996
_diffrn_measured_fraction_theta_max 0.996
_diffrn_measurement_device_type Kappa-CCD
_diffrn_measurement_method '\f scans, and \w scans with \k offsets'
_diffrn_radiation_monochromator graphite
_diffrn_radiation_source 'fine-focus sealed X-ray tube'
_diffrn_radiation_type 'Mo K\a'
_diffrn_radiation_wavelength 0.71073
_diffrn_reflns_av_R_equivalents 0.034
_diffrn_reflns_av_sigmaI/netI 0.0545
_diffrn_reflns_limit_h_max 6
_diffrn_reflns_limit_h_min 0
_diffrn_reflns_limit_k_max 22
_diffrn_reflns_limit_k_min 0
_diffrn_reflns_limit_l_max 20
_diffrn_reflns_limit_l_min -20
_diffrn_reflns_number 8078
_diffrn_reflns_theta_full 27.49
_diffrn_reflns_theta_max 27.49
_diffrn_reflns_theta_min 2.70
_diffrn_standards_decay_% 0
_exptl_absorpt_coefficient_mu 0.244
_exptl_absorpt_correction_type none
_exptl_crystal_colour colourless
_exptl_crystal_density_diffrn 1.585
_exptl_crystal_density_method 'not measured'
_exptl_crystal_description block
_exptl_crystal_F_000 616
_exptl_crystal_size_max 0.34
_exptl_crystal_size_mid 0.20
_exptl_crystal_size_min 0.15
_refine_diff_density_max 0.259
_refine_diff_density_min -0.367
_refine_ls_extinction_method none
_refine_ls_goodness_of_fit_ref 1.032
_refine_ls_hydrogen_treatment constr
_refine_ls_matrix_type full
_refine_ls_number_parameters 183
_refine_ls_number_reflns 2824
_refine_ls_number_restraints 0
_refine_ls_restrained_S_all 1.032
_refine_ls_R_factor_all 0.0576
_refine_ls_R_factor_gt 0.0393
_refine_ls_shift/su_max 0.001
_refine_ls_shift/su_mean 0.000
_refine_ls_structure_factor_coef Fsqd
_refine_ls_weighting_details 'w=1/[\s^2^(Fo^2^)+(0.0414P)^2^+0.5382P] where P=(Fo^2^+2Fc^2^)/3'
_refine_ls_weighting_scheme calc
_refine_ls_wR_factor_gt 0.0929
_refine_ls_wR_factor_ref 0.1018
_reflns_number_gt 2194
_reflns_number_total 2824
_reflns_threshold_expression >2\s(I)
_cod_data_source_file bm0057.cif
_cod_data_source_block II
_cod_original_sg_symbol_H-M P21/n
_cod_database_code 2103805
_cod_database_fobs_code 2103805

loop_
_symmetry_equiv_pos_as_xyz
'x, y, z'
'-x+1/2, y+1/2, -z+1/2'
'-x, -y, -z'
'x-1/2, -y-1/2, z-1/2'

loop_
_atom_site_label
_atom_site_fract_x
_atom_site_fract_y
_atom_site_fract_z
_atom_site_U_iso_or_equiv
_atom_site_adp_type
_atom_site_calc_flag
_atom_site_refinement_flags
_atom_site_occupancy
_atom_site_type_symbol
P1 0.30053(10) 0.20506(3) 0.57660(3) 0.01651(14) Uani d . 1 P
O1 0.4716(3) 0.38663(7) 0.47806(8) 0.0241(3) Uani d . 1 O
O2 0.4454(3) 0.28344(7) 0.39146(8) 0.0280(3) Uani d . 1 O
O3 0.5681(3) 0.24250(7) 0.63093(8) 0.0236(3) Uani d . 1 O
O4 0.0690(3) 0.18501(7) 0.63398(8) 0.0230(3) Uani d . 1 O
O5 0.3931(3) 0.13936(7) 0.52205(8) 0.0212(3) Uani d . 1 O
C1 0.3706(4) 0.31774(10) 0.45331(11) 0.0192(4) Uani d . 1 C
C2 0.1562(4) 0.28474(10) 0.50903(11) 0.0192(4) Uani d . 1 C
N1 1.7828(3) 0.61103(9) 0.09945(10) 0.0218(4) Uani d . 1 N
C12 1.6889(4) 0.65358(11) 0.16250(13) 0.0269(4) Uani d . 1 C
C13 1.5059(4) 0.62223(11) 0.21742(12) 0.0250(4) Uani d . 1 C
C14 1.4191(4) 0.54498(10) 0.20862(11) 0.0166(4) Uani d . 1 C
C15 1.5231(4) 0.50222(11) 0.14253(11) 0.0215(4) Uani d . 1 C
C16 1.7036(4) 0.53702(11) 0.08908(12) 0.0234(4) Uani d . 1 C
N2 0.8371(3) 0.44314(9) 0.37416(10) 0.0209(3) Uani d . 1 N
C22 0.9231(4) 0.40412(11) 0.30759(12) 0.0233(4) Uani d . 1 C
C23 1.1147(4) 0.43451(11) 0.25371(11) 0.0231(4) Uani d . 1 C
C24 1.2218(4) 0.50913(10) 0.26739(11) 0.0167(4) Uani d . 1 C
C25 1.1336(4) 0.54944(11) 0.33755(12) 0.0241(4) Uani d . 1 C
C26 0.9440(4) 0.51459(11) 0.38833(12) 0.0258(4) Uani d . 1 C
H1A 0.5866 0.4025 0.4436 0.036 Uiso calc R 1 H
H3 0.7190 0.2173 0.6236 0.035 Uiso calc R 1 H
H2A -0.0162 0.2662 0.4720 0.023 Uiso calc R 1 H
H2B 0.0911 0.3265 0.5461 0.023 Uiso calc R 1 H
H1 1.8980 0.6321 0.0644 0.026 Uiso calc R 1 H
H12 1.7493 0.7061 0.1695 0.032 Uiso calc R 1 H
H13 1.4384 0.6533 0.2615 0.030 Uiso calc R 1 H
H15 1.4696 0.4493 0.1344 0.026 Uiso calc R 1 H
H16 1.7731 0.5077 0.0440 0.028 Uiso calc R 1 H
H22 0.8496 0.3532 0.2966 0.028 Uiso calc R 1 H
H23 1.1726 0.4044 0.2075 0.028 Uiso calc R 1 H
H25 1.2036 0.6004 0.3502 0.029 Uiso calc R 1 H
H26 0.8861 0.5428 0.4359 0.031 Uiso calc R 1 H

loop_
_atom_site_aniso_label
_atom_site_aniso_U_11
_atom_site_aniso_U_22
_atom_site_aniso_U_33
_atom_site_aniso_U_12
_atom_site_aniso_U_13
_atom_site_aniso_U_23
P1 0.0153(2) 0.0158(2) 0.0191(2) 0.00144(18) 0.00533(18) 0.00088(18)
O1 0.0275(7) 0.0205(7) 0.0263(7) -0.0060(6) 0.0122(6) 0.0000(5)
O2 0.0371(8) 0.0219(7) 0.0272(7) 0.0030(6) 0.0137(6) -0.0015(6)
O3 0.0177(7) 0.0231(7) 0.0295(7) 0.0046(5) 0.0007(6) -0.0066(6)
O4 0.0191(7) 0.0249(7) 0.0264(7) 0.0028(5) 0.0093(5) 0.0072(5)
O5 0.0248(7) 0.0161(6) 0.0241(7) 0.0010(5) 0.0087(5) -0.0008(5)
C1 0.0191(9) 0.0166(9) 0.0217(9) 0.0053(7) 0.0017(7) 0.0039(7)
C2 0.0168(9) 0.0182(9) 0.0231(9) 0.0010(7) 0.0040(7) 0.0014(7)
N1 0.0190(8) 0.0236(8) 0.0236(8) 0.0005(6) 0.0067(6) 0.0066(7)
C12 0.0315(11) 0.0183(9) 0.0324(11) -0.0034(8) 0.0113(9) 0.0018(8)
C13 0.0305(11) 0.0195(9) 0.0267(10) -0.0010(8) 0.0115(8) -0.0010(8)
C14 0.0145(8) 0.0180(9) 0.0175(8) 0.0018(7) 0.0019(7) 0.0032(7)
C15 0.0232(9) 0.0190(9) 0.0234(9) -0.0014(8) 0.0072(8) -0.0021(7)
C16 0.0224(9) 0.0271(10) 0.0218(9) 0.0020(8) 0.0072(8) -0.0009(8)
N2 0.0197(8) 0.0200(8) 0.0233(8) 0.0011(6) 0.0041(6) 0.0044(6)
C22 0.0283(10) 0.0186(9) 0.0231(10) -0.0051(8) 0.0032(8) 0.0010(7)
C23 0.0284(10) 0.0221(9) 0.0199(9) -0.0024(8) 0.0077(8) -0.0023(8)
C24 0.0152(8) 0.0175(9) 0.0175(8) 0.0013(7) 0.0016(7) 0.0016(7)
C25 0.0287(11) 0.0184(9) 0.0264(10) -0.0031(8) 0.0100(8) -0.0014(8)
C26 0.0336(11) 0.0200(9) 0.0261(10) 0.0004(8) 0.0146(8) -0.0005(8)

loop_
_atom_type_symbol
_atom_type_description
_atom_type_scat_dispersion_real
_atom_type_scat_dispersion_imag
_atom_type_scat_source
C C 0.0033 0.0016 'International Tables Vol C Tables 4.2.6.8 and 6.1.1.4'
H H 0.0000 0.0000 'International Tables Vol C Tables 4.2.6.8 and 6.1.1.4'
N N 0.0061 0.0033 'International Tables Vol C Tables 4.2.6.8 and 6.1.1.4'
O O 0.0106 0.0060 'International Tables Vol C Tables 4.2.6.8 and 6.1.1.4'
P P 0.1023 0.0942 'International Tables Vol C Tables 4.2.6.8 and 6.1.1.4'

loop_
_geom_angle_atom_site_label_1
_geom_angle_atom_site_label_2
_geom_angle_atom_site_label_3
_geom_angle
_geom_angle_publ_flag
O4 P1 O5 115.15(7) no
O4 P1 O3 109.90(8) no
O5 P1 O3 111.33(7) no
O4 P1 C2 106.20(8) no
O5 P1 C2 110.29(8) no
O3 P1 C2 103.18(8) no
C1 O1 H1A 109.5 no
P1 O3 H3 109.5 no
O2 C1 O1 123.50(17) no
O2 C1 C2 122.52(17) no
O1 C1 C2 113.98(15) no
C1 C2 P1 113.57(12) no
C1 C2 H2A 108.9 no
P1 C2 H2A 108.9 no
C1 C2 H2B 108.9 no
P1 C2 H2B 108.9 no
H2A C2 H2B 107.7 no
C16 N1 C12 120.68(16) no
C16 N1 H1 119.7 no
C12 N1 H1 119.7 no
N1 C12 C13 120.73(17) no
N1 C12 H12 119.6 no
C13 C12 H12 119.6 no
C12 C13 C14 120.17(17) no
C12 C13 H13 119.9 no
C14 C13 H13 119.9 no
C13 C14 C15 117.49(16) no
C13 C14 C24 121.49(16) no
C15 C14 C24 121.02(16) no
C16 C15 C14 119.67(17) no
C16 C15 H15 120.2 no
C14 C15 H15 120.2 no
N1 C16 C15 121.25(17) no
N1 C16 H16 119.4 no
C15 C16 H16 119.4 no
C22 N2 C26 117.42(16) no
N2 C22 C23 122.89(17) no
N2 C22 H22 118.6 no
C23 C22 H22 118.6 no
C22 C23 C24 119.79(17) no
C22 C23 H23 120.1 no
C24 C23 H23 120.1 no
C23 C24 C25 117.11(16) no
C23 C24 C14 121.30(16) no
C25 C24 C14 121.58(16) no
C26 C25 C24 119.31(17) no
C26 C25 H25 120.3 no
C24 C25 H25 120.3 no
N2 C26 C25 123.46(18) no
N2 C26 H26 118.3 no
C25 C26 H26 118.3 no

loop_
_geom_bond_atom_site_label_1
_geom_bond_atom_site_label_2
_geom_bond_distance
_geom_bond_publ_flag
P1 O3 1.5684(13) no
P1 O4 1.5045(13) no
P1 O5 1.5061(12) no
P1 C2 1.8196(18) no
O1 C1 1.320(2) no
O1 H1A 0.84 no
O2 C1 1.214(2) no
O3 H3 0.84 no
C1 C2 1.496(2) no
C2 H2A 0.99 no
C2 H2B 0.99 no
N1 C12 1.336(2) no
N1 C16 1.333(2) no
N1 H1 0.88 no
C12 C13 1.376(3) no
C12 H12 0.95 no
C13 C14 1.394(2) no
C13 H13 0.95 no
C14 C15 1.394(2) no
C14 C24 1.492(2) no
C15 C16 1.377(3) no
C15 H15 0.95 no
C16 H16 0.95 no
N2 C22 1.334(2) no
N2 C26 1.338(2) no
C22 C23 1.385(3) no
C22 H22 0.95 no
C23 C24 1.388(3) no
C23 H23 0.95 no
C24 C25 1.394(2) no
C25 C26 1.378(3) no
C25 H25 0.95 no
C26 H26 0.95 no

loop_
_geom_hbond_atom_site_label_D
_geom_hbond_atom_site_label_H
_geom_hbond_atom_site_label_A
_geom_hbond_site_symmetry_A
_geom_hbond_distance_DH
_geom_hbond_distance_HA
_geom_hbond_distance_DA
_geom_hbond_angle_DHA
_geom_hbond_publ_flag
O1 H1A N2 . 0.84 1.81 2.645(2) 176 y
O3 H3 O4 1_655 0.84 1.70 2.515(2) 162 y
N1 H1 O5 2_755 0.88 1.74 2.582(2) 158 y
C12 H12 O2 2_755 0.95 2.22 2.978(2) 135 y
C13 H13 O3 3_766 0.95 2.46 3.369(2) 159 y
C15 H15 O4 4_765 0.95 2.36 3.239(2) 153 y
C26 H26 O1 3_666 0.95 2.54 3.430(2) 155 y

loop_
_geom_torsion_atom_site_label_1
_geom_torsion_atom_site_label_2
_geom_torsion_atom_site_label_3
_geom_torsion_atom_site_label_4
_geom_torsion
_geom_torsion_publ_flag
O2 C1 C2 P1 72.2(2) no
O1 C1 C2 P1 -107.22(15) no
O4 P1 C2 C1 174.26(12) no
O5 P1 C2 C1 -60.34(15) no
O3 P1 C2 C1 58.66(14) no
C16 N1 C12 C13 -0.8(3) no
N1 C12 C13 C14 0.9(3) no
C12 C13 C14 C15 -0.4(3) no
C12 C13 C14 C24 179.72(17) no
C13 C14 C15 C16 -0.2(3) no
C24 C14 C15 C16 179.67(16) no
C12 N1 C16 C15 0.2(3) no
C14 C15 C16 N1 0.3(3) no
C26 N2 C22 C23 -0.1(3) no
N2 C22 C23 C24 -1.0(3) no
C22 C23 C24 C25 1.6(3) no
C22 C23 C24 C14 -177.50(17) no
C13 C14 C24 C23 174.03(18) no
C15 C14 C24 C23 -5.8(3) no
C13 C14 C24 C25 -5.0(3) no
C15 C14 C24 C25 175.17(17) no
C23 C24 C25 C26 -1.1(3) no
C14 C24 C25 C26 177.99(17) no
C22 N2 C26 C25 0.6(3) no
C24 C25 C26 N2 0.0(3) no
